data_7063217
loop_
_publ_author_name
'Krishnan, Ashokkumar'
'Kamaraj, Sriraghavan'

_publ_section_title
;
 High-yielding regioselective synthesis of p-quinone fused
 5-substituted-1,4-benzodiazepine scaffolds via Pictet--Spengler type
 cycloannulation
;
_journal_issue 22
_journal_name_full 'New Journal of Chemistry'
_journal_page_first 10045
_journal_page_last 10052
_journal_paper_doi 10.1039/D4NJ00993B
_journal_volume 48
_journal_year 2024
_chemical_formula_moiety 'C28 H26 N2 O5, C H Cl3'
_chemical_formula_sum 'C29 H27 Cl3 N2 O5'
_chemical_formula_weight 589.87
_space_group_crystal_system triclinic
_space_group_IT_number 2
_space_group_name_Hall '-P 1'
_space_group_name_H-M_alt 'P -1'
_atom_sites_solution_hydrogens mixed
_audit_creation_method SHELXL-2018/3
_audit_update_record
;
2023-07-12 deposited with the CCDC.	2024-05-10 downloaded from the CCDC.
;
_cell_angle_alpha 76.236(4)
_cell_angle_beta 72.035(3)
_cell_angle_gamma 87.625(4)
_cell_formula_units_Z 2
_cell_length_a 10.0106(9)
_cell_length_b 10.5842(10)
_cell_length_c 14.4812(14)
_cell_measurement_reflns_used 9868
_cell_measurement_temperature 300(2)
_cell_measurement_theta_max 26.93
_cell_measurement_theta_min 2.19
_cell_volume 1416.8(2)
_computing_cell_refinement 'Bruker APEX4/SAINT'
_computing_data_collection 'Bruker APEX4'
_computing_data_reduction 'Bruker APEX4/SAINT'
_computing_molecular_graphics 'Bruker SHELXTL'
_computing_publication_material 'Bruker SHELXTL'
_computing_structure_refinement 'SHELXL-2018/3 (Sheldrick, 2018)'
_computing_structure_solution 'SHELXT 2018/2 (Sheldrick, 2018)'
_diffrn_ambient_temperature 300(2)
_diffrn_measured_fraction_theta_full 0.995
_diffrn_measured_fraction_theta_max 0.995
_diffrn_measurement_device_type 'Bruker D8 QUEST diffractometer with PHOTON II detector'
_diffrn_measurement_method '\f and \w scans'
_diffrn_radiation_type MoK\a
_diffrn_radiation_wavelength 0.71073
_diffrn_reflns_av_R_equivalents 0.0584
_diffrn_reflns_av_unetI/netI 0.0435
_diffrn_reflns_Laue_measured_fraction_full 0.995
_diffrn_reflns_Laue_measured_fraction_max 0.995
_diffrn_reflns_limit_h_max 13
_diffrn_reflns_limit_h_min -13
_diffrn_reflns_limit_k_max 14
_diffrn_reflns_limit_k_min -14
_diffrn_reflns_limit_l_max 19
_diffrn_reflns_limit_l_min -19
_diffrn_reflns_number 61987
_diffrn_reflns_point_group_measured_fraction_full 0.995
_diffrn_reflns_point_group_measured_fraction_max 0.995
_diffrn_reflns_theta_full 25.242
_diffrn_reflns_theta_max 28.355
_diffrn_reflns_theta_min 2.195
_diffrn_source 'i-mu-s microfocus source'
_exptl_absorpt_coefficient_mu 0.365
_exptl_absorpt_correction_T_max 0.7457
_exptl_absorpt_correction_T_min 0.6874
_exptl_absorpt_correction_type multi-scan
_exptl_absorpt_process_details 'SADABS (Bruker)'
_exptl_crystal_colour black
_exptl_crystal_density_diffrn 1.383
_exptl_crystal_description block
_exptl_crystal_F_000 612
_exptl_crystal_recrystallization_method 'Re-crystallisation from solvent: Chloroform and diethyl ether'
_exptl_crystal_size_max 0.250
_exptl_crystal_size_mid 0.150
_exptl_crystal_size_min 0.100
_refine_diff_density_max 0.444
_refine_diff_density_min -0.490
_refine_diff_density_rms 0.048
_refine_ls_extinction_method none
_refine_ls_goodness_of_fit_ref 1.023
_refine_ls_hydrogen_treatment mixed
_refine_ls_matrix_type full
_refine_ls_number_parameters 409
_refine_ls_number_reflns 7045
_refine_ls_number_restraints 0
_refine_ls_restrained_S_all 1.023
_refine_ls_R_factor_all 0.1358
_refine_ls_R_factor_gt 0.0789
_refine_ls_shift/su_max 0.000
_refine_ls_shift/su_mean 0.000
_refine_ls_structure_factor_coef Fsqd
_refine_ls_weighting_details 'w=1/[\s^2^(Fo^2^)+(0.0823P)^2^+1.2343P] where P=(Fo^2^+2Fc^2^)/3'
_refine_ls_weighting_scheme calc
_refine_ls_wR_factor_gt 0.1846
_refine_ls_wR_factor_ref 0.2205
_reflns_Friedel_coverage 0.000
_reflns_number_gt 3989
_reflns_number_total 7045
_reflns_threshold_expression 'I > 2\s(I)'
_cod_data_source_file d4nj00993b2.cif
_cod_data_source_block KSA_28_050722_0m_a
_cod_depositor_comments 'Adding full bibliography for 7063215--7063217.cif.'
_cod_database_code 7063217
_shelx_shelxl_version_number 2018/3
_shelx_space_group_comment
;
The symmetry employed for this shelxl refinement is uniquely defined
by the following loop, which should always be used as a source of
symmetry information in preference to the above space-group names.
They are only intended as comments.
;
_shelx_estimated_absorpt_t_min 0.914
_shelx_estimated_absorpt_t_max 0.964

loop_
_space_group_symop_operation_xyz
'x, y, z'
'-x, -y, -z'

loop_
_atom_site_label
_atom_site_type_symbol
_atom_site_fract_x
_atom_site_fract_y
_atom_site_fract_z
_atom_site_U_iso_or_equiv
_atom_site_adp_type
_atom_site_occupancy
_atom_site_site_symmetry_order
_atom_site_calc_flag
_atom_site_refinement_flags_posn
_atom_site_refinement_flags_adp
_atom_site_refinement_flags_occupancy
_atom_site_disorder_assembly
_atom_site_disorder_group
O1_4 O 0.2637(2) 0.7365(2) 0.65305(16) 0.0686(7) Uani 1 1 d . . . . .
O2_4 O 0.7461(2) 0.7509(2) 0.36482(16) 0.0734(7) Uani 1 1 d . . . . .
O3_4 O 0.6798(3) 0.9633(2) 0.25732(16) 0.0711(7) Uani 1 1 d . . . . .
O4_4 O 0.3412(2) 0.5361(2) 0.88986(16) 0.0706(7) Uani 1 1 d . . . . .
O5_4 O 0.8888(3) 0.7294(3) 0.7411(2) 0.0818(8) Uani 1 1 d . . . . .
N1_4 N 0.4222(3) 0.5291(2) 0.67016(17) 0.0491(6) Uani 1 1 d . . . . .
H2_4 H 0.340(4) 0.543(4) 0.706(3) 0.074 Uiso 1 1 d . U . . .
N2_4 N 0.6990(3) 0.5533(2) 0.51190(18) 0.0526(6) Uani 1 1 d . . . . .
H1_4 H 0.759(4) 0.574(4) 0.455(3) 0.079 Uiso 1 1 d . U . . .
C1_4 C 0.4053(3) 0.8505(3) 0.4940(2) 0.0446(6) Uani 1 1 d . . . . .
C2_4 C 0.5303(3) 0.8549(3) 0.41603(19) 0.0446(6) Uani 1 1 d . . . . .
C3_4 C 0.5576(3) 0.9611(3) 0.3323(2) 0.0511(7) Uani 1 1 d . . . . .
C4_4 C 0.4603(4) 1.0587(3) 0.3289(3) 0.0578(8) Uani 1 1 d . . . . .
H1E_4 H 0.475(4) 1.132(4) 0.275(3) 0.087 Uiso 1 1 d . U . . .
C5_4 C 0.3383(4) 1.0521(3) 0.4070(3) 0.0606(8) Uani 1 1 d . . . . .
H1D_4 H 0.275(4) 1.130(4) 0.399(3) 0.091 Uiso 1 1 d . U . . .
C6_4 C 0.3106(3) 0.9495(3) 0.4899(3) 0.0561(8) Uani 1 1 d . . . . .
H1C_4 H 0.227(4) 0.941(4) 0.542(3) 0.084 Uiso 1 1 d . U . . .
C7_4 C 0.3718(3) 0.7395(3) 0.5837(2) 0.0474(7) Uani 1 1 d . . . . .
C8_4 C 0.4693(3) 0.6334(3) 0.58942(18) 0.0419(6) Uani 1 1 d . . . . .
C9_4 C 0.5941(3) 0.6410(3) 0.51631(19) 0.0424(6) Uani 1 1 d . . . . .
C10_4 C 0.6314(3) 0.7507(3) 0.42667(19) 0.0460(6) Uani 1 1 d . . . . .
C11_4 C 0.5140(3) 0.4613(3) 0.7271(2) 0.0460(7) Uani 1 1 d . . . . .
H1F_4 H 0.458(4) 0.402(3) 0.778(3) 0.069 Uiso 1 1 d . U . . .
C12_4 C 0.6306(3) 0.3863(3) 0.6722(2) 0.0453(6) Uani 1 1 d . . . . .
C13_4 C 0.7163(3) 0.4356(3) 0.5736(2) 0.0459(6) Uani 1 1 d . . . . .
C14_4 C 0.6631(3) 0.2657(3) 0.7243(2) 0.0531(7) Uani 1 1 d . . . . .
C15_4 C 0.7789(4) 0.2003(3) 0.6798(2) 0.0590(8) Uani 1 1 d . . . . .
H1I_4 H 0.801(4) 0.111(4) 0.715(3) 0.089 Uiso 1 1 d . U . . .
C16_4 C 0.8661(3) 0.2512(3) 0.5836(2) 0.0573(8) Uani 1 1 d . . . . .
C17_4 C 0.8332(3) 0.3676(3) 0.5317(2) 0.0523(7) Uani 1 1 d . . . . .
H1A_4 H 0.890(4) 0.401(4) 0.466(3) 0.078 Uiso 1 1 d . U . . .
C18_4 C 0.7135(5) 1.0752(5) 0.1758(3) 0.0839(13) Uani 1 1 d . . . . .
H1J_4 H 0.706(5) 1.160(5) 0.202(4) 0.126 Uiso 1 1 d . U . . .
H1K_4 H 0.799(6) 1.058(5) 0.136(4) 0.126 Uiso 1 1 d . U . . .
H1L_4 H 0.654(6) 1.069(5) 0.140(4) 0.126 Uiso 1 1 d . U . . .
C19_4 C 0.5681(3) 0.5526(3) 0.77633(19) 0.0453(6) Uani 1 1 d . . . . .
C20_4 C 0.4749(3) 0.5881(3) 0.8600(2) 0.0513(7) Uani 1 1 d . . . . .
C21_4 C 0.5227(4) 0.6697(3) 0.9059(2) 0.0622(9) Uani 1 1 d . . . . .
H1H_4 H 0.463(4) 0.686(4) 0.959(3) 0.093 Uiso 1 1 d . U . . .
C22_4 C 0.6596(4) 0.7189(4) 0.8686(2) 0.0628(9) Uani 1 1 d . . . . .
H1G_4 H 0.688(4) 0.774(4) 0.899(3) 0.094 Uiso 1 1 d . U . . .
C23_4 C 0.7508(3) 0.6866(3) 0.7860(2) 0.0560(8) Uani 1 1 d . . . . .
C24_4 C 0.7040(3) 0.6025(3) 0.7413(2) 0.0505(7) Uani 1 1 d . . . . .
H1B_4 H 0.771(4) 0.582(3) 0.684(3) 0.076 Uiso 1 1 d . U . . .
C25_4 C 0.5748(5) 0.2047(4) 0.8300(3) 0.0770(11) Uani 1 1 d . . . . .
H1P_4 H 0.610(5) 0.118(5) 0.852(4) 0.115 Uiso 1 1 d . U . . .
H1Q_4 H 0.574(5) 0.262(5) 0.869(4) 0.115 Uiso 1 1 d . U . . .
H1R_4 H 0.473(5) 0.195(5) 0.838(4) 0.115 Uiso 1 1 d . U . . .
C26_4 C 0.9934(4) 0.1796(4) 0.5368(3) 0.0776(11) Uani 1 1 d . . . . .
H26A_4 H 1.013119 0.201443 0.465565 0.116 Uiso 1 1 calc R U . . .
H26B_4 H 0.974943 0.087499 0.561978 0.116 Uiso 1 1 calc R U . . .
H26C_4 H 1.072831 0.204456 0.553200 0.116 Uiso 1 1 calc R U . . .
C27_4 C 0.2416(4) 0.5687(4) 0.9738(3) 0.0825(12) Uani 1 1 d . . . . .
H27A_4 H 0.152313 0.527319 0.985722 0.124 Uiso 1 1 calc R U . . .
H27B_4 H 0.232277 0.661365 0.961017 0.124 Uiso 1 1 calc R U . . .
H27C_4 H 0.272784 0.539432 1.031529 0.124 Uiso 1 1 calc R U . . .
C28_4 C 0.9464(5) 0.8111(5) 0.7838(4) 0.1008(15) Uani 1 1 d . . . . .
H28A_4 H 1.040900 0.837159 0.742747 0.151 Uiso 1 1 calc R U . . .
H28B_4 H 0.946627 0.765149 0.849412 0.151 Uiso 1 1 calc R U . . .
H28C_4 H 0.890816 0.886867 0.788311 0.151 Uiso 1 1 calc R U . . .
Cl2_5 Cl 0.84706(19) 0.7491(2) 0.07600(15) 0.1554(7) Uani 1 1 d . . . . .
Cl10_5 Cl 1.07544(16) 0.86600(18) 0.10187(11) 0.1345(6) Uani 1 1 d . . . . .
C1_5 C 0.9349(5) 0.7526(5) 0.1611(3) 0.0926(14) Uani 1 1 d . . . . .
H1_5 H 0.878(6) 0.781(5) 0.210(4) 0.139 Uiso 1 1 d . U . . .
Cl1 Cl 0.9910(2) 0.60023(17) 0.20467(12) 0.1667(9) Uani 1 1 d . . . . .

loop_
_atom_site_aniso_label
_atom_site_aniso_U_11
_atom_site_aniso_U_22
_atom_site_aniso_U_33
_atom_site_aniso_U_23
_atom_site_aniso_U_13
_atom_site_aniso_U_12
O1_4 0.0501(12) 0.0863(17) 0.0513(12) -0.0074(11) 0.0017(10) 0.0154(11)
O2_4 0.0658(14) 0.0734(15) 0.0491(12) 0.0038(11) 0.0116(11) 0.0192(12)
O3_4 0.0770(15) 0.0653(14) 0.0472(12) 0.0051(10) -0.0005(11) 0.0135(12)
O4_4 0.0618(14) 0.0882(17) 0.0506(13) -0.0259(12) 0.0054(10) 0.0072(12)
O5_4 0.0692(16) 0.106(2) 0.0798(17) -0.0474(16) -0.0155(13) -0.0076(14)
N1_4 0.0424(13) 0.0609(15) 0.0364(12) -0.0054(11) -0.0053(10) -0.0012(11)
N2_4 0.0553(15) 0.0537(15) 0.0361(12) -0.0076(11) 0.0007(11) 0.0106(11)
C1_4 0.0427(14) 0.0540(17) 0.0398(14) -0.0156(12) -0.0135(12) 0.0046(12)
C2_4 0.0505(15) 0.0471(15) 0.0371(14) -0.0127(12) -0.0130(12) 0.0029(12)
C3_4 0.0578(17) 0.0525(17) 0.0408(15) -0.0113(13) -0.0118(13) 0.0018(14)
C4_4 0.070(2) 0.0510(18) 0.0538(18) -0.0085(14) -0.0252(16) 0.0079(15)
C5_4 0.063(2) 0.059(2) 0.063(2) -0.0151(16) -0.0248(17) 0.0149(16)
C6_4 0.0491(17) 0.065(2) 0.0552(18) -0.0187(16) -0.0157(14) 0.0135(14)
C7_4 0.0430(15) 0.0613(18) 0.0378(14) -0.0147(13) -0.0103(12) 0.0032(13)
C8_4 0.0423(14) 0.0528(16) 0.0311(13) -0.0122(11) -0.0100(11) 0.0008(12)
C9_4 0.0463(15) 0.0467(15) 0.0344(13) -0.0135(11) -0.0103(11) 0.0058(12)
C10_4 0.0484(15) 0.0511(16) 0.0331(13) -0.0108(12) -0.0046(12) 0.0040(12)
C11_4 0.0502(16) 0.0484(16) 0.0324(13) -0.0060(12) -0.0053(12) 0.0017(12)
C12_4 0.0543(16) 0.0457(15) 0.0378(14) -0.0149(12) -0.0134(12) 0.0047(12)
C13_4 0.0541(16) 0.0457(16) 0.0401(14) -0.0169(12) -0.0132(12) 0.0062(12)
C14_4 0.0678(19) 0.0513(17) 0.0436(16) -0.0141(13) -0.0206(14) 0.0067(14)
C15_4 0.076(2) 0.0499(18) 0.0585(19) -0.0183(15) -0.0294(17) 0.0171(16)
C16_4 0.0641(19) 0.0585(19) 0.0586(19) -0.0289(16) -0.0226(16) 0.0144(15)
C17_4 0.0570(18) 0.0555(18) 0.0449(16) -0.0209(14) -0.0106(14) 0.0095(14)
C18_4 0.093(3) 0.075(3) 0.055(2) 0.011(2) -0.002(2) 0.006(2)
C19_4 0.0574(17) 0.0468(15) 0.0303(13) -0.0094(11) -0.0126(12) 0.0125(13)
C20_4 0.0585(18) 0.0567(18) 0.0323(14) -0.0097(13) -0.0068(13) 0.0137(14)
C21_4 0.080(2) 0.070(2) 0.0361(15) -0.0226(15) -0.0120(15) 0.0252(18)
C22_4 0.082(2) 0.065(2) 0.0517(18) -0.0235(16) -0.0301(18) 0.0148(18)
C23_4 0.0640(19) 0.0611(19) 0.0466(16) -0.0179(14) -0.0194(15) 0.0105(15)
C24_4 0.0578(18) 0.0560(17) 0.0385(15) -0.0170(13) -0.0126(13) 0.0103(14)
C25_4 0.102(3) 0.065(2) 0.052(2) -0.0012(17) -0.017(2) 0.016(2)
C26_4 0.076(2) 0.074(2) 0.089(3) -0.037(2) -0.024(2) 0.0295(19)
C27_4 0.076(2) 0.081(3) 0.062(2) -0.0138(19) 0.0162(18) 0.016(2)
C28_4 0.084(3) 0.120(4) 0.115(4) -0.061(3) -0.029(3) -0.009(3)
Cl2_5 0.1331(13) 0.2041(19) 0.1595(15) -0.0766(14) -0.0622(12) -0.0018(12)
Cl10_5 0.1163(11) 0.1691(15) 0.1079(10) -0.0273(10) -0.0192(8) -0.0332(10)
C1_5 0.097(3) 0.106(3) 0.053(2) -0.019(2) 0.007(2) 0.018(3)
Cl1 0.2036(19) 0.1391(13) 0.0997(10) -0.0091(9) 0.0122(11) 0.0770(13)

loop_
_atom_type_symbol
_atom_type_description
_atom_type_scat_dispersion_real
_atom_type_scat_dispersion_imag
_atom_type_scat_source
C C 0.0033 0.0016 'International Tables Vol C Tables 4.2.6.8 and 6.1.1.4'
H H 0.0000 0.0000 'International Tables Vol C Tables 4.2.6.8 and 6.1.1.4'
N N 0.0061 0.0033 'International Tables Vol C Tables 4.2.6.8 and 6.1.1.4'
O O 0.0106 0.0060 'International Tables Vol C Tables 4.2.6.8 and 6.1.1.4'
Cl Cl 0.1484 0.1585 'International Tables Vol C Tables 4.2.6.8 and 6.1.1.4'

loop_
_geom_angle_atom_site_label_1
_geom_angle_atom_site_label_2
_geom_angle_atom_site_label_3
_geom_angle
_geom_angle_site_symmetry_1
_geom_angle_site_symmetry_3
_geom_angle_publ_flag
C3_4 O3_4 C18_4 118.1(3) . . ?
C20_4 O4_4 C27_4 118.2(3) . . ?
C23_4 O5_4 C28_4 118.7(3) . . ?
C8_4 N1_4 C11_4 122.5(2) . . ?
C8_4 N1_4 H2_4 110(2) . . ?
C11_4 N1_4 H2_4 115(2) . . ?
C9_4 N2_4 C13_4 134.3(2) . . ?
C9_4 N2_4 H1_4 109(3) . . ?
C13_4 N2_4 H1_4 116(3) . . ?
C6_4 C1_4 C2_4 120.8(3) . . ?
C6_4 C1_4 C7_4 118.7(3) . . ?
C2_4 C1_4 C7_4 120.5(2) . . ?
C1_4 C2_4 C3_4 118.7(3) . . ?
C1_4 C2_4 C10_4 118.6(2) . . ?
C3_4 C2_4 C10_4 122.6(2) . . ?
O3_4 C3_4 C4_4 122.7(3) . . ?
O3_4 C3_4 C2_4 117.7(3) . . ?
C4_4 C3_4 C2_4 119.6(3) . . ?
C5_4 C4_4 C3_4 120.4(3) . . ?
C5_4 C4_4 H1E_4 117(2) . . ?
C3_4 C4_4 H1E_4 122(2) . . ?
C4_4 C5_4 C6_4 120.7(3) . . ?
C4_4 C5_4 H1D_4 115(2) . . ?
C6_4 C5_4 H1D_4 125(2) . . ?
C5_4 C6_4 C1_4 119.7(3) . . ?
C5_4 C6_4 H1C_4 122(2) . . ?
C1_4 C6_4 H1C_4 118(2) . . ?
O1_4 C7_4 C8_4 119.5(3) . . ?
O1_4 C7_4 C1_4 120.7(3) . . ?
C8_4 C7_4 C1_4 119.8(2) . . ?
C9_4 C8_4 N1_4 124.9(3) . . ?
C9_4 C8_4 C7_4 119.8(2) . . ?
N1_4 C8_4 C7_4 115.3(2) . . ?
C8_4 C9_4 N2_4 127.3(3) . . ?
C8_4 C9_4 C10_4 121.7(2) . . ?
N2_4 C9_4 C10_4 111.0(2) . . ?
O2_4 C10_4 C2_4 122.9(3) . . ?
O2_4 C10_4 C9_4 117.7(3) . . ?
C2_4 C10_4 C9_4 119.4(2) . . ?
N1_4 C11_4 C12_4 115.9(2) . . ?
N1_4 C11_4 C19_4 111.3(2) . . ?
C12_4 C11_4 C19_4 112.1(2) . . ?
N1_4 C11_4 H1F_4 105(2) . . ?
C12_4 C11_4 H1F_4 106(2) . . ?
C19_4 C11_4 H1F_4 106(2) . . ?
C14_4 C12_4 C13_4 117.8(3) . . ?
C14_4 C12_4 C11_4 118.6(2) . . ?
C13_4 C12_4 C11_4 123.4(2) . . ?
N2_4 C13_4 C17_4 114.6(3) . . ?
N2_4 C13_4 C12_4 125.2(2) . . ?
C17_4 C13_4 C12_4 120.2(3) . . ?
C15_4 C14_4 C12_4 120.3(3) . . ?
C15_4 C14_4 C25_4 118.5(3) . . ?
C12_4 C14_4 C25_4 121.2(3) . . ?
C14_4 C15_4 C16_4 121.8(3) . . ?
C14_4 C15_4 H1I_4 121(2) . . ?
C16_4 C15_4 H1I_4 117(2) . . ?
C17_4 C16_4 C15_4 118.1(3) . . ?
C17_4 C16_4 C26_4 120.7(3) . . ?
C15_4 C16_4 C26_4 121.1(3) . . ?
C16_4 C17_4 C13_4 121.7(3) . . ?
C16_4 C17_4 H1A_4 119(2) . . ?
C13_4 C17_4 H1A_4 120(2) . . ?
O3_4 C18_4 H1J_4 111(3) . . ?
O3_4 C18_4 H1K_4 104(3) . . ?
H1J_4 C18_4 H1K_4 118(4) . . ?
O3_4 C18_4 H1L_4 105(4) . . ?
H1J_4 C18_4 H1L_4 115(5) . . ?
H1K_4 C18_4 H1L_4 103(5) . . ?
C24_4 C19_4 C20_4 118.5(3) . . ?
C24_4 C19_4 C11_4 122.8(2) . . ?
C20_4 C19_4 C11_4 118.7(3) . . ?
O4_4 C20_4 C21_4 125.3(3) . . ?
O4_4 C20_4 C19_4 115.4(3) . . ?
C21_4 C20_4 C19_4 119.3(3) . . ?
C22_4 C21_4 C20_4 120.7(3) . . ?
C22_4 C21_4 H1H_4 123(3) . . ?
C20_4 C21_4 H1H_4 117(3) . . ?
C23_4 C22_4 C21_4 120.4(3) . . ?
C23_4 C22_4 H1G_4 121(3) . . ?
C21_4 C22_4 H1G_4 119(3) . . ?
C22_4 C23_4 O5_4 126.1(3) . . ?
C22_4 C23_4 C24_4 118.9(3) . . ?
O5_4 C23_4 C24_4 114.9(3) . . ?
C19_4 C24_4 C23_4 122.0(3) . . ?
C19_4 C24_4 H1B_4 121(2) . . ?
C23_4 C24_4 H1B_4 116(2) . . ?
C14_4 C25_4 H1P_4 109(3) . . ?
C14_4 C25_4 H1Q_4 108(3) . . ?
H1P_4 C25_4 H1Q_4 115(4) . . ?
C14_4 C25_4 H1R_4 114(3) . . ?
H1P_4 C25_4 H1R_4 108(4) . . ?
H1Q_4 C25_4 H1R_4 102(4) . . ?
C16_4 C26_4 H26A_4 109.5 . . ?
C16_4 C26_4 H26B_4 109.5 . . ?
H26A_4 C26_4 H26B_4 109.5 . . ?
C16_4 C26_4 H26C_4 109.5 . . ?
H26A_4 C26_4 H26C_4 109.5 . . ?
H26B_4 C26_4 H26C_4 109.5 . . ?
O4_4 C27_4 H27A_4 109.5 . . ?
O4_4 C27_4 H27B_4 109.5 . . ?
H27A_4 C27_4 H27B_4 109.5 . . ?
O4_4 C27_4 H27C_4 109.5 . . ?
H27A_4 C27_4 H27C_4 109.5 . . ?
H27B_4 C27_4 H27C_4 109.5 . . ?
O5_4 C28_4 H28A_4 109.5 . . ?
O5_4 C28_4 H28B_4 109.5 . . ?
H28A_4 C28_4 H28B_4 109.5 . . ?
O5_4 C28_4 H28C_4 109.5 . . ?
H28A_4 C28_4 H28C_4 109.5 . . ?
H28B_4 C28_4 H28C_4 109.5 . . ?
Cl1 C1_5 Cl2_5 111.1(3) . . ?
Cl1 C1_5 Cl10_5 111.7(3) . . ?
Cl2_5 C1_5 Cl10_5 107.6(2) . . ?
Cl1 C1_5 H1_5 111(4) . . ?
Cl2_5 C1_5 H1_5 108(4) . . ?
Cl10_5 C1_5 H1_5 108(4) . . ?

loop_
_geom_bond_atom_site_label_1
_geom_bond_atom_site_label_2
_geom_bond_distance
_geom_bond_site_symmetry_2
_geom_bond_publ_flag
O1_4 C7_4 1.224(3) . ?
O2_4 C10_4 1.219(3) . ?
O3_4 C3_4 1.359(4) . ?
O3_4 C18_4 1.426(4) . ?
O4_4 C20_4 1.368(4) . ?
O4_4 C27_4 1.419(4) . ?
O5_4 C23_4 1.376(4) . ?
O5_4 C28_4 1.405(5) . ?
N1_4 C8_4 1.377(4) . ?
N1_4 C11_4 1.474(4) . ?
N1_4 H2_4 0.86(4) . ?
N2_4 C9_4 1.368(4) . ?
N2_4 C13_4 1.389(4) . ?
N2_4 H1_4 0.84(4) . ?
C1_4 C6_4 1.387(4) . ?
C1_4 C2_4 1.396(4) . ?
C1_4 C7_4 1.489(4) . ?
C2_4 C3_4 1.407(4) . ?
C2_4 C10_4 1.480(4) . ?
C3_4 C4_4 1.393(4) . ?
C4_4 C5_4 1.376(5) . ?
C4_4 H1E_4 0.94(4) . ?
C5_4 C6_4 1.377(5) . ?
C5_4 H1D_4 1.03(4) . ?
C6_4 H1C_4 0.93(4) . ?
C7_4 C8_4 1.462(4) . ?
C8_4 C9_4 1.357(4) . ?
C9_4 C10_4 1.481(4) . ?
C11_4 C12_4 1.509(4) . ?
C11_4 C19_4 1.530(4) . ?
C11_4 H1F_4 0.90(4) . ?
C12_4 C14_4 1.401(4) . ?
C12_4 C13_4 1.405(4) . ?
C13_4 C17_4 1.399(4) . ?
C14_4 C15_4 1.386(4) . ?
C14_4 C25_4 1.512(5) . ?
C15_4 C16_4 1.387(5) . ?
C15_4 H1I_4 1.01(4) . ?
C16_4 C17_4 1.368(4) . ?
C16_4 C26_4 1.512(4) . ?
C17_4 H1A_4 0.94(4) . ?
C18_4 H1J_4 1.04(6) . ?
C18_4 H1K_4 0.91(6) . ?
C18_4 H1L_4 0.91(6) . ?
C19_4 C24_4 1.376(4) . ?
C19_4 C20_4 1.403(4) . ?
C20_4 C21_4 1.387(5) . ?
C21_4 C22_4 1.382(5) . ?
C21_4 H1H_4 0.86(4) . ?
C22_4 C23_4 1.370(4) . ?
C22_4 H1G_4 0.91(4) . ?
C23_4 C24_4 1.388(4) . ?
C24_4 H1B_4 0.95(4) . ?
C25_4 H1P_4 0.98(5) . ?
C25_4 H1Q_4 0.93(5) . ?
C25_4 H1R_4 1.00(5) . ?
C26_4 H26A_4 0.9600 . ?
C26_4 H26B_4 0.9600 . ?
C26_4 H26C_4 0.9600 . ?
C27_4 H27A_4 0.9600 . ?
C27_4 H27B_4 0.9600 . ?
C27_4 H27C_4 0.9600 . ?
C28_4 H28A_4 0.9600 . ?
C28_4 H28B_4 0.9600 . ?
C28_4 H28C_4 0.9600 . ?
Cl2_5 C1_5 1.728(5) . ?
Cl10_5 C1_5 1.750(5) . ?
C1_5 Cl1 1.724(5) . ?
C1_5 H1_5 0.86(6) . ?

loop_
_geom_hbond_atom_site_label_D
_geom_hbond_atom_site_label_H
_geom_hbond_atom_site_label_A
_geom_hbond_distance_DH
_geom_hbond_distance_HA
_geom_hbond_distance_DA
_geom_hbond_angle_DHA
_geom_hbond_site_symmetry_A
_geom_hbond_publ_flag
N1_4 H2_4 O1_4 0.86(4) 2.20(4) 2.663(3) 114(3) . yes
N2_4 H1_4 O2_4 0.84(4) 2.04(4) 2.545(3) 118(3) . yes
C1_5 H1_5 O2_4 0.86(6) 2.18(6) 2.969(4) 151(5) . yes

loop_
_geom_torsion_atom_site_label_1
_geom_torsion_atom_site_label_2
_geom_torsion_atom_site_label_3
_geom_torsion_atom_site_label_4
_geom_torsion
_geom_torsion_site_symmetry_1
_geom_torsion_site_symmetry_2
_geom_torsion_site_symmetry_3
_geom_torsion_site_symmetry_4
_geom_torsion_publ_flag
C6_4 C1_4 C2_4 C3_4 -0.9(4) . . . . ?
C7_4 C1_4 C2_4 C3_4 179.6(3) . . . . ?
C6_4 C1_4 C2_4 C10_4 176.5(3) . . . . ?
C7_4 C1_4 C2_4 C10_4 -3.0(4) . . . . ?
C18_4 O3_4 C3_4 C4_4 4.9(5) . . . . ?
C18_4 O3_4 C3_4 C2_4 -175.2(3) . . . . ?
C1_4 C2_4 C3_4 O3_4 -179.9(3) . . . . ?
C10_4 C2_4 C3_4 O3_4 2.7(4) . . . . ?
C1_4 C2_4 C3_4 C4_4 0.0(4) . . . . ?
C10_4 C2_4 C3_4 C4_4 -177.4(3) . . . . ?
O3_4 C3_4 C4_4 C5_4 -179.8(3) . . . . ?
C2_4 C3_4 C4_4 C5_4 0.3(5) . . . . ?
C3_4 C4_4 C5_4 C6_4 0.3(5) . . . . ?
C4_4 C5_4 C6_4 C1_4 -1.3(5) . . . . ?
C2_4 C1_4 C6_4 C5_4 1.6(5) . . . . ?
C7_4 C1_4 C6_4 C5_4 -178.9(3) . . . . ?
C6_4 C1_4 C7_4 O1_4 -0.9(4) . . . . ?
C2_4 C1_4 C7_4 O1_4 178.6(3) . . . . ?
C6_4 C1_4 C7_4 C8_4 179.5(3) . . . . ?
C2_4 C1_4 C7_4 C8_4 -1.0(4) . . . . ?
C11_4 N1_4 C8_4 C9_4 42.9(4) . . . . ?
C11_4 N1_4 C8_4 C7_4 -139.2(3) . . . . ?
O1_4 C7_4 C8_4 C9_4 -175.0(3) . . . . ?
C1_4 C7_4 C8_4 C9_4 4.6(4) . . . . ?
O1_4 C7_4 C8_4 N1_4 6.9(4) . . . . ?
C1_4 C7_4 C8_4 N1_4 -173.4(2) . . . . ?
N1_4 C8_4 C9_4 N2_4 -4.8(5) . . . . ?
C7_4 C8_4 C9_4 N2_4 177.4(3) . . . . ?
N1_4 C8_4 C9_4 C10_4 173.9(3) . . . . ?
C7_4 C8_4 C9_4 C10_4 -3.9(4) . . . . ?
C13_4 N2_4 C9_4 C8_4 0.2(5) . . . . ?
C13_4 N2_4 C9_4 C10_4 -178.7(3) . . . . ?
C1_4 C2_4 C10_4 O2_4 -175.8(3) . . . . ?
C3_4 C2_4 C10_4 O2_4 1.5(5) . . . . ?
C1_4 C2_4 C10_4 C9_4 3.6(4) . . . . ?
C3_4 C2_4 C10_4 C9_4 -179.0(3) . . . . ?
C8_4 C9_4 C10_4 O2_4 179.3(3) . . . . ?
N2_4 C9_4 C10_4 O2_4 -1.8(4) . . . . ?
C8_4 C9_4 C10_4 C2_4 -0.2(4) . . . . ?
N2_4 C9_4 C10_4 C2_4 178.7(2) . . . . ?
C8_4 N1_4 C11_4 C12_4 -67.4(4) . . . . ?
C8_4 N1_4 C11_4 C19_4 62.3(3) . . . . ?
N1_4 C11_4 C12_4 C14_4 -140.9(3) . . . . ?
C19_4 C11_4 C12_4 C14_4 89.8(3) . . . . ?
N1_4 C11_4 C12_4 C13_4 44.6(4) . . . . ?
C19_4 C11_4 C12_4 C13_4 -84.7(3) . . . . ?
C9_4 N2_4 C13_4 C17_4 170.3(3) . . . . ?
C9_4 N2_4 C13_4 C12_4 -12.4(5) . . . . ?
C14_4 C12_4 C13_4 N2_4 -179.8(3) . . . . ?
C11_4 C12_4 C13_4 N2_4 -5.2(5) . . . . ?
C14_4 C12_4 C13_4 C17_4 -2.6(4) . . . . ?
C11_4 C12_4 C13_4 C17_4 172.0(3) . . . . ?
C13_4 C12_4 C14_4 C15_4 1.9(4) . . . . ?
C11_4 C12_4 C14_4 C15_4 -173.0(3) . . . . ?
C13_4 C12_4 C14_4 C25_4 -179.0(3) . . . . ?
C11_4 C12_4 C14_4 C25_4 6.1(5) . . . . ?
C12_4 C14_4 C15_4 C16_4 0.2(5) . . . . ?
C25_4 C14_4 C15_4 C16_4 -179.0(3) . . . . ?
C14_4 C15_4 C16_4 C17_4 -1.5(5) . . . . ?
C14_4 C15_4 C16_4 C26_4 179.0(3) . . . . ?
C15_4 C16_4 C17_4 C13_4 0.7(5) . . . . ?
C26_4 C16_4 C17_4 C13_4 -179.8(3) . . . . ?
N2_4 C13_4 C17_4 C16_4 178.8(3) . . . . ?
C12_4 C13_4 C17_4 C16_4 1.3(5) . . . . ?
N1_4 C11_4 C19_4 C24_4 -105.6(3) . . . . ?
C12_4 C11_4 C19_4 C24_4 26.1(4) . . . . ?
N1_4 C11_4 C19_4 C20_4 73.7(3) . . . . ?
C12_4 C11_4 C19_4 C20_4 -154.6(2) . . . . ?
C27_4 O4_4 C20_4 C21_4 0.8(5) . . . . ?
C27_4 O4_4 C20_4 C19_4 -179.7(3) . . . . ?
C24_4 C19_4 C20_4 O4_4 179.2(3) . . . . ?
C11_4 C19_4 C20_4 O4_4 -0.1(4) . . . . ?
C24_4 C19_4 C20_4 C21_4 -1.3(4) . . . . ?
C11_4 C19_4 C20_4 C21_4 179.4(3) . . . . ?
O4_4 C20_4 C21_4 C22_4 -178.8(3) . . . . ?
C19_4 C20_4 C21_4 C22_4 1.7(5) . . . . ?
C20_4 C21_4 C22_4 C23_4 -0.7(5) . . . . ?
C21_4 C22_4 C23_4 O5_4 179.5(3) . . . . ?
C21_4 C22_4 C23_4 C24_4 -0.8(5) . . . . ?
C28_4 O5_4 C23_4 C22_4 2.1(5) . . . . ?
C28_4 O5_4 C23_4 C24_4 -177.7(4) . . . . ?
C20_4 C19_4 C24_4 C23_4 -0.2(4) . . . . ?
C11_4 C19_4 C24_4 C23_4 179.1(3) . . . . ?
C22_4 C23_4 C24_4 C19_4 1.2(5) . . . . ?
O5_4 C23_4 C24_4 C19_4 -179.0(3) . . . . ?
